data_4504788
loop_
_publ_author_name
'Demadis, Konstantinos D.'
'Katarachia, Stella D.'
'Raptis, Raphael G.'
'Zhao, Hong'
'Baran, Peter'

_publ_section_title
;
 Alkaline Earth Metal Organotriphosphonates:&#x2009;
 Inorganic&#x2212;Organic Polymeric Hybrids from Dication&#x2212;Dianion
 Association
;
_journal_issue 4
_journal_name_full 'Crystal Growth &amp; Design'
_journal_page_first 836
_journal_paper_doi 10.1021/cg0506368
_journal_volume 6
_journal_year 2006
_chemical_formula_sum 'C3 H16 Mg N O12 P3'
_chemical_formula_weight 375.39
_chemical_name_systematic
; 
 ? 
;
_space_group_IT_number 14
_symmetry_cell_setting monoclinic
_symmetry_space_group_name_Hall '-P 2ybc'
_symmetry_space_group_name_H-M 'P 1 21/c 1'
_atom_sites_solution_hydrogens geom
_atom_sites_solution_primary direct
_atom_sites_solution_secondary difmap
_audit_creation_method SHELXL-97
_cell_angle_alpha 90.00
_cell_angle_beta 115.6880(10)
_cell_angle_gamma 90.00
_cell_formula_units_Z 4
_cell_length_a 9.2172(7)
_cell_length_b 16.0864(12)
_cell_length_c 9.7392(7)
_cell_measurement_temperature 298(2)
_cell_volume 1301.33(17)
_computing_cell_refinement 'Bruker SMART'
_computing_data_collection 'Bruker SMART'
_computing_data_reduction 'Bruker SHELXTL'
_computing_molecular_graphics 'Bruker SHELXTL'
_computing_publication_material 'Bruker SHELXTL'
_computing_structure_refinement 'SHELXL-97 (Sheldrick, 1997)'
_computing_structure_solution 'SHELXS-97 (Sheldrick, 1990)'
_diffrn_ambient_temperature 298(2)
_diffrn_measured_fraction_theta_full 0.907
_diffrn_measured_fraction_theta_max 0.907
_diffrn_measurement_device_type 'CCD area detector'
_diffrn_measurement_method 'phi and omega scans'
_diffrn_radiation_monochromator graphite
_diffrn_radiation_source 'fine-focus sealed tube'
_diffrn_radiation_type MoK\a
_diffrn_radiation_wavelength 0.71073
_diffrn_reflns_av_R_equivalents 0.0245
_diffrn_reflns_av_sigmaI/netI 0.0236
_diffrn_reflns_limit_h_max 8
_diffrn_reflns_limit_h_min -11
_diffrn_reflns_limit_k_max 20
_diffrn_reflns_limit_k_min -19
_diffrn_reflns_limit_l_max 12
_diffrn_reflns_limit_l_min -12
_diffrn_reflns_number 8045
_diffrn_reflns_theta_full 27.87
_diffrn_reflns_theta_max 27.87
_diffrn_reflns_theta_min 2.45
_exptl_absorpt_coefficient_mu 0.568
_exptl_absorpt_correction_type none
_exptl_crystal_colour COLORLESS
_exptl_crystal_density_diffrn 1.916
_exptl_crystal_density_method 'not measured'
_exptl_crystal_description POLYHEDRON
_exptl_crystal_F_000 776
_exptl_crystal_size_max 0.13
_exptl_crystal_size_mid 0.08
_exptl_crystal_size_min 0.07
_refine_diff_density_max 0.411
_refine_diff_density_min -0.327
_refine_diff_density_rms 0.066
_refine_ls_extinction_method none
_refine_ls_goodness_of_fit_ref 1.035
_refine_ls_hydrogen_treatment mixed
_refine_ls_matrix_type full
_refine_ls_number_parameters 209
_refine_ls_number_reflns 2811
_refine_ls_number_restraints 0
_refine_ls_restrained_S_all 1.035
_refine_ls_R_factor_all 0.0366
_refine_ls_R_factor_gt 0.0285
_refine_ls_shift/su_max 0.000
_refine_ls_shift/su_mean 0.000
_refine_ls_structure_factor_coef Fsqd
_refine_ls_weighting_details 'calc w=1/[\s^2^(Fo^2^)+(0.0485P)^2^+0.6711P] where P=(Fo^2^+2Fc^2^)/3'
_refine_ls_weighting_scheme calc
_refine_ls_wR_factor_gt 0.0791
_refine_ls_wR_factor_ref 0.0829
_reflns_number_gt 2380
_reflns_number_total 2811
_reflns_threshold_expression >2sigma(I)
_cod_data_source_file cg0506368rom20051130_015944.cif
_cod_data_source_block 1
_cod_depositor_comments
;
The following automatic conversions were performed:

'_symmetry_cell_setting' value 'Monoclinic' changed to 'monoclinic'
according to /home/saulius/struct/CIF-dictionaries/cif_core.dic
dictionary named 'cif_core.dic' version 2.4.1 from 2010-06-29.

Automatic conversion script
Id: cif_fix_values 1715 2011-07-08 13:25:40Z adriana 
;
_cod_original_sg_symbol_H-M P2(1)/c
_cod_database_code 4504788

loop_
_symmetry_equiv_pos_as_xyz
'x, y, z'
'-x, y+1/2, -z+1/2'
'-x, -y, -z'
'x, -y-1/2, z-1/2'

loop_
_atom_site_label
_atom_site_type_symbol
_atom_site_fract_x
_atom_site_fract_y
_atom_site_fract_z
_atom_site_U_iso_or_equiv
_atom_site_adp_type
_atom_site_occupancy
_atom_site_symmetry_multiplicity
_atom_site_calc_flag
_atom_site_refinement_flags
Mg1 Mg 0.53869(8) 0.29050(4) 0.67053(7) 0.01715(16) Uani 1 1 d .
P1 P -0.05461(6) 0.03331(3) 0.72440(5) 0.01473(13) Uani 1 1 d .
P2 P 0.54289(6) 0.11715(3) 0.88004(5) 0.01501(13) Uani 1 1 d .
P3 P 0.17179(6) 0.21871(3) 0.49528(5) 0.01629(13) Uani 1 1 d .
O1 O -0.12832(17) 0.03230(9) 0.55355(15) 0.0212(3) Uani 1 1 d .
O2 O -0.10585(17) 0.10513(8) 0.79419(15) 0.0193(3) Uani 1 1 d .
O3 O -0.08742(18) -0.04836(9) 0.79338(16) 0.0230(3) Uani 1 1 d .
H3A H -0.0770 -0.0886 0.7467 0.035 Uiso 1 1 calc R
O4 O 0.56592(17) 0.20103(9) 0.82557(15) 0.0217(3) Uani 1 1 d .
O5 O 0.69270(17) 0.06022(9) 0.91304(16) 0.0245(3) Uani 1 1 d .
H5A H 0.7455 0.0798 0.8713 0.037 Uiso 1 1 calc R
O6 O 0.50575(17) 0.11677(9) 1.01530(15) 0.0197(3) Uani 1 1 d .
O7 O 0.34051(17) 0.22497(9) 0.50988(16) 0.0217(3) Uani 1 1 d .
O8 O 0.1087(2) 0.30633(9) 0.51410(17) 0.0294(4) Uani 1 1 d .
H8A H 0.0420 0.3228 0.4309 0.044 Uiso 1 1 calc R
O9 O 0.05408(17) 0.17406(9) 0.35610(15) 0.0224(3) Uani 1 1 d .
O10 O 0.4146(2) 0.35935(12) 0.7725(2) 0.0283(4) Uani 1 1 d .
O11 O 0.74896(18) 0.34563(10) 0.83634(18) 0.0265(3) Uani 1 1 d .
H11A H 0.8266 0.3317 0.8216 0.040 Uiso 1 1 calc R
O12 O 0.6941(2) 0.22612(11) 0.60879(18) 0.0319(4) Uani 1 1 d .
H12A H 0.6770 0.2387 0.5215 0.048 Uiso 1 1 calc R
N1 N 0.21435(19) 0.07797(10) 0.68090(18) 0.0147(3) Uani 1 1 d .
C1 C 0.1640(2) 0.03592(12) 0.7918(2) 0.0163(4) Uani 1 1 d .
H1B H 0.2119 0.0651 0.8884 0.020 Uiso 1 1 calc R
H1C H 0.2050 -0.0205 0.8090 0.020 Uiso 1 1 calc R
C2 C 0.3896(2) 0.06014(12) 0.7217(2) 0.0167(4) Uani 1 1 d .
C3 C 0.1718(2) 0.16868(11) 0.6635(2) 0.0167(4) Uani 1 1 d .
H3B H 0.2476 0.1977 0.7532 0.020 Uiso 1 1 calc R
H3C H 0.0657 0.1750 0.6602 0.020 Uiso 1 1 calc R
H1A H 0.162(3) 0.0516(15) 0.589(3) 0.022(6) Uiso 1 1 d .
H2A H 0.404(3) 0.0041(16) 0.739(3) 0.023(6) Uiso 1 1 d .
H2B H 0.404(3) 0.0733(14) 0.635(3) 0.023(6) Uiso 1 1 d .
H10A H 0.402(4) 0.338(2) 0.841(4) 0.072(12) Uiso 1 1 d .
H10B H 0.351(5) 0.386(2) 0.731(4) 0.063(13) Uiso 1 1 d .
H11B H 0.766(4) 0.3803(19) 0.897(4) 0.042(9) Uiso 1 1 d .
H12B H 0.745(4) 0.1887(18) 0.653(3) 0.038(8) Uiso 1 1 d .

loop_
_atom_site_aniso_label
_atom_site_aniso_U_11
_atom_site_aniso_U_22
_atom_site_aniso_U_33
_atom_site_aniso_U_23
_atom_site_aniso_U_13
_atom_site_aniso_U_12
Mg1 0.0173(3) 0.0192(3) 0.0150(3) 0.0011(2) 0.0070(3) -0.0009(3)
P1 0.0150(2) 0.0154(2) 0.0147(2) -0.00065(18) 0.00721(19) -0.00086(18)
P2 0.0141(2) 0.0171(2) 0.0132(2) 0.00085(18) 0.00532(19) -0.00028(18)
P3 0.0165(3) 0.0163(2) 0.0145(2) 0.00172(18) 0.0052(2) 0.00000(19)
O1 0.0228(7) 0.0234(7) 0.0149(7) -0.0008(5) 0.0059(6) -0.0003(6)
O2 0.0194(7) 0.0191(7) 0.0208(7) -0.0020(5) 0.0102(6) 0.0014(6)
O3 0.0297(8) 0.0187(7) 0.0267(8) 0.0005(6) 0.0180(7) -0.0021(6)
O4 0.0256(8) 0.0207(7) 0.0162(7) 0.0026(5) 0.0066(6) -0.0041(6)
O5 0.0182(7) 0.0310(8) 0.0275(8) 0.0097(6) 0.0129(6) 0.0060(6)
O6 0.0223(7) 0.0209(7) 0.0175(7) -0.0018(5) 0.0103(6) -0.0023(6)
O7 0.0186(7) 0.0286(8) 0.0180(7) 0.0008(6) 0.0082(6) -0.0048(6)
O8 0.0371(9) 0.0212(7) 0.0214(7) 0.0015(6) 0.0046(7) 0.0094(7)
O9 0.0184(7) 0.0256(7) 0.0193(7) -0.0045(6) 0.0046(6) -0.0013(6)
O10 0.0270(9) 0.0337(9) 0.0266(9) 0.0024(7) 0.0139(7) 0.0065(8)
O11 0.0192(8) 0.0294(8) 0.0291(8) -0.0090(7) 0.0089(7) -0.0041(6)
O12 0.0375(10) 0.0391(10) 0.0222(8) 0.0113(7) 0.0157(7) 0.0201(8)
N1 0.0139(8) 0.0169(8) 0.0130(7) -0.0004(6) 0.0056(6) -0.0002(6)
C1 0.0166(9) 0.0180(9) 0.0148(9) 0.0029(7) 0.0073(7) 0.0001(7)
C2 0.0147(9) 0.0184(9) 0.0172(9) -0.0021(7) 0.0071(8) 0.0010(8)
C3 0.0172(9) 0.0161(9) 0.0178(9) 0.0019(7) 0.0085(8) 0.0014(7)

loop_
_atom_type_symbol
_atom_type_description
_atom_type_scat_dispersion_real
_atom_type_scat_dispersion_imag
_atom_type_scat_source
C C 0.0033 0.0016 'International Tables Vol C Tables 4.2.6.8 and 6.1.1.4'
H H 0.0000 0.0000 'International Tables Vol C Tables 4.2.6.8 and 6.1.1.4'
N N 0.0061 0.0033 'International Tables Vol C Tables 4.2.6.8 and 6.1.1.4'
O O 0.0106 0.0060 'International Tables Vol C Tables 4.2.6.8 and 6.1.1.4'
Mg Mg 0.0486 0.0363 'International Tables Vol C Tables 4.2.6.8 and 6.1.1.4'
P P 0.1023 0.0942 'International Tables Vol C Tables 4.2.6.8 and 6.1.1.4'

loop_
_geom_angle_atom_site_label_1
_geom_angle_atom_site_label_2
_geom_angle_atom_site_label_3
_geom_angle
_geom_angle_site_symmetry_1
_geom_angle_site_symmetry_3
O4 Mg1 O6 178.09(7) . 4_565
O4 Mg1 O12 89.04(7) . .
O6 Mg1 O12 92.87(7) 4_565 .
O4 Mg1 O7 89.17(6) . .
O6 Mg1 O7 90.74(6) 4_565 .
O12 Mg1 O7 91.17(7) . .
O4 Mg1 O11 87.25(6) . .
O6 Mg1 O11 92.97(6) 4_565 .
O12 Mg1 O11 84.85(7) . .
O7 Mg1 O11 174.69(7) . .
O4 Mg1 O10 86.54(7) . .
O6 Mg1 O10 91.58(7) 4_565 .
O12 Mg1 O10 169.75(8) . .
O7 Mg1 O10 98.00(7) . .
O11 Mg1 O10 85.70(7) . .
O1 P1 O2 115.23(8) . .
O1 P1 O3 112.86(8) . .
O2 P1 O3 106.97(8) . .
O1 P1 C1 107.27(8) . .
O2 P1 C1 109.30(8) . .
O3 P1 C1 104.67(8) . .
O6 P2 O4 115.88(8) . .
O6 P2 O5 109.50(8) . .
O4 P2 O5 110.54(8) . .
O6 P2 C2 110.66(9) . .
O4 P2 C2 109.28(9) . .
O5 P2 C2 99.80(9) . .
O9 P3 O7 115.51(8) . .
O9 P3 O8 112.12(8) . .
O7 P3 O8 110.52(9) . .
O9 P3 C3 108.56(9) . .
O7 P3 C3 110.31(9) . .
O8 P3 C3 98.48(9) . .
P2 O4 Mg1 156.20(9) . .
P2 O6 Mg1 128.92(9) . 4_566
P3 O7 Mg1 129.34(9) . .
C3 N1 C1 111.75(14) . .
C3 N1 C2 114.23(15) . .
C1 N1 C2 110.57(14) . .
N1 C1 P1 112.74(12) . .
N1 C2 P2 118.30(13) . .
N1 C3 P3 115.36(12) . .

loop_
_geom_bond_atom_site_label_1
_geom_bond_atom_site_label_2
_geom_bond_distance
_geom_bond_site_symmetry_2
Mg1 O4 2.0213(15) .
Mg1 O6 2.0506(15) 4_565
Mg1 O12 2.0572(17) .
Mg1 O7 2.1019(15) .
Mg1 O11 2.1065(17) .
Mg1 O10 2.1225(18) .
P1 O1 1.5001(13) .
P1 O2 1.5160(14) .
P1 O3 1.5636(14) .
P1 C1 1.8295(19) .
P2 O6 1.4979(14) .
P2 O4 1.4983(14) .
P2 O5 1.5697(15) .
P2 C2 1.824(2) .
P3 O9 1.5018(14) .
P3 O7 1.5024(15) .
P3 O8 1.5656(15) .
P3 C3 1.8253(19) .
O6 Mg1 2.0506(15) 4_566
N1 C3 1.501(2) .
N1 C1 1.508(2) .
N1 C2 1.514(2) .
